data_4083640
loop_
_publ_author_name
'Sun, Wen-Hua'
'Hao, Peng'
'Zhang, Shu'
'Shi, Qisong'
'Zuo, Weiwei'
'Tang, Xiubo'
'Lu, Xiaoming'

_publ_section_title
;
 Iron(II) and Cobalt(II) 2-(Benzimidazolyl)-6-(1-(arylimino)ethyl)pyridyl
 Complexes as Catalysts for Ethylene Oligomerization and Polymerization
;
_journal_issue 10
_journal_name_full Organometallics
_journal_page_first 2720
_journal_paper_doi 10.1021/om0700819
_journal_volume 26
_journal_year 2007
_chemical_formula_sum 'C23 H22 Cl2 Fe N4 O'
_chemical_formula_weight 497.20
_chemical_name_systematic
;
{(E)-2,6-dimethyl-N-(1-(6-(1-methyl-1H-benzo[d]imidazol-2-yl)
pyridin-2-yl)ethylidene)benzenamine}dichloroiron 
;
_space_group_IT_number 14
_symmetry_cell_setting monoclinic
_symmetry_space_group_name_Hall '-P 2yn'
_symmetry_space_group_name_H-M 'P 1 21/n 1'
_atom_sites_solution_hydrogens geom
_atom_sites_solution_primary direct
_atom_sites_solution_secondary difmap
_audit_creation_method SHELXL-97
_cell_angle_alpha 90.00
_cell_angle_beta 101.934(4)
_cell_angle_gamma 90.00
_cell_formula_units_Z 4
_cell_length_a 12.8592(9)
_cell_length_b 8.8271(6)
_cell_length_c 23.0969(16)
_cell_measurement_reflns_used 712
_cell_measurement_temperature 293(2)
_cell_measurement_theta_max 28.40
_cell_measurement_theta_min 1.80
_cell_volume 2565.1(3)
_computing_cell_refinement 'Siemens SMART & SAINT'
_computing_data_collection 'Siemens SMART'
_computing_data_reduction 'Siemens XPREP'
_computing_molecular_graphics 'Bruker SHELXTL'
_computing_publication_material 'Bruker SHELXTL'
_computing_structure_refinement 'Siemens SHELXTL'
_computing_structure_solution 'Siemens SHELXTL'
_diffrn_ambient_temperature 293(2)
_diffrn_measured_fraction_theta_full 0.986
_diffrn_measured_fraction_theta_max 0.986
_diffrn_measurement_device_type 'Bruker P4'
_diffrn_measurement_method '\w scans'
_diffrn_radiation_monochromator graphite
_diffrn_radiation_source 'fine-focus sealed tube'
_diffrn_radiation_type MoK\a
_diffrn_radiation_wavelength 0.71073
_diffrn_reflns_av_R_equivalents 0.0651
_diffrn_reflns_av_sigmaI/netI 0.1390
_diffrn_reflns_limit_h_max 17
_diffrn_reflns_limit_h_min -17
_diffrn_reflns_limit_k_max 11
_diffrn_reflns_limit_k_min -11
_diffrn_reflns_limit_l_max 30
_diffrn_reflns_limit_l_min -30
_diffrn_reflns_number 25506
_diffrn_reflns_theta_full 28.40
_diffrn_reflns_theta_max 28.40
_diffrn_reflns_theta_min 1.80
_diffrn_standards_decay_% none
_diffrn_standards_interval_count none
_diffrn_standards_interval_time none
_diffrn_standards_number none
_exptl_absorpt_coefficient_mu 0.816
_exptl_absorpt_correction_T_max 0.8873
_exptl_absorpt_correction_T_min 0.7801
_exptl_absorpt_correction_type empirical
_exptl_absorpt_process_details 'SADABS (Sheldrick, 1996)'
_exptl_crystal_colour blue
_exptl_crystal_density_diffrn 1.287
_exptl_crystal_density_method 'not measured'
_exptl_crystal_description block
_exptl_crystal_F_000 1024
_exptl_crystal_size_max 0.32
_exptl_crystal_size_mid 0.21
_exptl_crystal_size_min 0.15
_refine_diff_density_max 0.558
_refine_diff_density_min -0.386
_refine_diff_density_rms 0.107
_refine_ls_extinction_method none
_refine_ls_goodness_of_fit_ref 0.822
_refine_ls_hydrogen_treatment constr
_refine_ls_matrix_type full
_refine_ls_number_parameters 289
_refine_ls_number_reflns 6347
_refine_ls_number_restraints 0
_refine_ls_restrained_S_all 0.822
_refine_ls_R_factor_gt 0.0592
_refine_ls_shift/su_max 0.001
_refine_ls_shift/su_mean 0.000
_refine_ls_structure_factor_coef Fsqd
_refine_ls_weighting_details 'calc w=1/[\s^2^(Fo^2^)+(0.1233P)^2^+0.0000P] where P=(Fo^2^+2Fc^2^)/3'
_refine_ls_weighting_scheme calc
_refine_ls_wR_factor_gt 0.1823
_refine_ls_wR_factor_ref 0.2183
_reflns_number_gt 2114
_reflns_number_total 6347
_reflns_threshold_expression >2sigma(I)
_cod_data_source_file om0700819si20070128_084704.cif
_cod_data_source_block 7a
_cod_depositor_comments
;
The following automatic conversions were performed:

'_symmetry_cell_setting' value 'Monoclinic' changed to 'monoclinic'
according to
/usr/data/users/saulius/automatic-downloads/retrospective/ACS/lib/dictionaries/cif_core.dic
dictionary named 'cif_core.dic' version 2.4.2 from 2011-04-26.

Automatic conversion script
Id: cif_fix_values 2281 2013-09-26 08:29:07Z andrius 
;
_cod_original_sg_symbol_H-M P2(1)/n
_cod_database_code 4083640
_refine_ls_r_factor_ref 0.1821

loop_
_symmetry_equiv_pos_as_xyz
'x, y, z'
'-x+1/2, y+1/2, -z+1/2'
'-x, -y, -z'
'x-1/2, -y-1/2, z-1/2'

loop_
_atom_site_label
_atom_site_type_symbol
_atom_site_fract_x
_atom_site_fract_y
_atom_site_fract_z
_atom_site_U_iso_or_equiv
_atom_site_adp_type
_atom_site_occupancy
_atom_site_symmetry_multiplicity
_atom_site_calc_flag
_atom_site_refinement_flags
Fe1 Fe 0.80960(5) 0.81282(8) 0.61594(3) 0.0598(3) Uani 1 1 d .
Cl1 Cl 0.78657(10) 0.63955(15) 0.53922(6) 0.0714(4) Uani 1 1 d .
C15 C 0.5620(3) 0.7156(5) 0.6203(2) 0.0544(12) Uani 1 1 d .
N4 N 1.0300(3) 1.1414(5) 0.58309(17) 0.0640(11) Uani 1 1 d .
N2 N 0.7761(3) 1.0512(4) 0.61968(15) 0.0546(10) Uani 1 1 d .
Cl2 Cl 0.88501(12) 0.70187(19) 0.70433(6) 0.0953(5) Uani 1 1 d .
C7 C 0.9438(4) 1.0777(6) 0.5978(2) 0.0579(12) Uani 1 1 d .
C16 C 0.5499(4) 0.6342(7) 0.6699(2) 0.0694(14) Uani 1 1 d .
N3 N 0.6374(3) 0.8382(5) 0.62574(16) 0.0568(10) Uani 1 1 d .
N1 N 0.9460(3) 0.9287(5) 0.59608(18) 0.0622(11) Uani 1 1 d .
C20 C 0.5031(4) 0.6842(5) 0.5642(2) 0.0574(12) Uani 1 1 d .
C6 C 1.0940(4) 1.0219(6) 0.5710(2) 0.0638(13) Uani 1 1 d .
C8 C 0.8530(4) 1.1531(6) 0.61306(19) 0.0588(13) Uani 1 1 d .
C12 C 0.6864(4) 1.0961(5) 0.6348(2) 0.0559(12) Uani 1 1 d .
C1 C 1.0387(4) 0.8894(6) 0.5799(2) 0.0660(13) Uani 1 1 d .
C9 C 0.8370(4) 1.3059(6) 0.6224(2) 0.0723(15) Uani 1 1 d .
H9A H 0.8876 1.3773 0.6173 0.087 Uiso 1 1 calc R
C19 C 0.4311(4) 0.5666(6) 0.5579(3) 0.0734(15) Uani 1 1 d .
H19A H 0.3913 0.5430 0.5207 0.088 Uiso 1 1 calc R
C13 C 0.6079(4) 0.9713(6) 0.6359(2) 0.0591(13) Uani 1 1 d .
C11 C 0.6690(4) 1.2467(6) 0.6455(2) 0.0664(14) Uani 1 1 d .
H11A H 0.6067 1.2766 0.6568 0.080 Uiso 1 1 calc R
C18 C 0.4173(4) 0.4838(6) 0.6063(3) 0.0801(17) Uani 1 1 d .
H18A H 0.3685 0.4046 0.6014 0.096 Uiso 1 1 calc R
C21 C 0.5135(4) 0.7769(6) 0.5106(2) 0.0730(15) Uani 1 1 d .
H21A H 0.5663 0.8541 0.5221 0.110 Uiso 1 1 calc R
H21B H 0.4465 0.8233 0.4940 0.110 Uiso 1 1 calc R
H21C H 0.5344 0.7122 0.4816 0.110 Uiso 1 1 calc R
C14 C 0.5008(4) 1.0154(6) 0.6473(2) 0.0757(15) Uani 1 1 d .
H14A H 0.4578 0.9265 0.6469 0.114 Uiso 1 1 calc R
H14B H 0.4667 1.0841 0.6170 0.114 Uiso 1 1 calc R
H14C H 0.5097 1.0639 0.6852 0.114 Uiso 1 1 calc R
C5 C 1.1913(4) 1.0160(7) 0.5530(2) 0.0795(16) Uani 1 1 d .
H5A H 1.2276 1.1039 0.5472 0.095 Uiso 1 1 calc R
C23 C 1.0575(5) 1.3018(6) 0.5789(3) 0.097(2) Uani 1 1 d .
H23A H 1.0019 1.3638 0.5882 0.145 Uiso 1 1 calc R
H23B H 1.0660 1.3238 0.5394 0.145 Uiso 1 1 calc R
H23C H 1.1229 1.3228 0.6064 0.145 Uiso 1 1 calc R
C10 C 0.7432(4) 1.3505(6) 0.6395(2) 0.0775(15) Uani 1 1 d .
H10A H 0.7320 1.4522 0.6468 0.093 Uiso 1 1 calc R
C17 C 0.4750(4) 0.5173(6) 0.6614(3) 0.0784(16) Uani 1 1 d .
H17A H 0.4643 0.4613 0.6937 0.094 Uiso 1 1 calc R
C3 C 1.1767(5) 0.7434(8) 0.5532(3) 0.0908(18) Uani 1 1 d .
H3A H 1.2063 0.6503 0.5469 0.109 Uiso 1 1 calc R
C22 C 0.6138(5) 0.6751(7) 0.7299(2) 0.100(2) Uani 1 1 d .
H22A H 0.6601 0.7583 0.7263 0.149 Uiso 1 1 calc R
H22B H 0.6555 0.5894 0.7466 0.149 Uiso 1 1 calc R
H22C H 0.5668 0.7037 0.7554 0.149 Uiso 1 1 calc R
C2 C 1.0793(4) 0.7476(7) 0.5710(3) 0.0821(17) Uani 1 1 d .
H2A H 1.0432 0.6593 0.5767 0.099 Uiso 1 1 calc R
C4 C 1.2307(4) 0.8772(8) 0.5446(3) 0.0870(17) Uani 1 1 d .
H4A H 1.2954 0.8704 0.5327 0.104 Uiso 1 1 calc R
O1 O 1.253(2) 1.140(9) 0.7475(15) 0.37(2) Uani 0.50 1 d P
O2 O 1.234(2) 1.397(11) 0.7450(12) 0.43(3) Uani 0.50 1 d P

loop_
_atom_site_aniso_label
_atom_site_aniso_U_11
_atom_site_aniso_U_22
_atom_site_aniso_U_33
_atom_site_aniso_U_23
_atom_site_aniso_U_13
_atom_site_aniso_U_12
Fe1 0.0619(5) 0.0432(5) 0.0747(5) 0.0003(3) 0.0150(3) 0.0015(3)
Cl1 0.0781(8) 0.0562(9) 0.0826(9) -0.0101(7) 0.0232(7) -0.0077(7)
C15 0.048(3) 0.051(3) 0.065(3) -0.008(3) 0.013(2) 0.004(2)
N4 0.070(3) 0.049(3) 0.077(3) 0.001(2) 0.022(2) -0.005(2)
N2 0.061(2) 0.046(3) 0.056(2) 0.0019(18) 0.0093(19) 0.002(2)
Cl2 0.0952(11) 0.1020(13) 0.0816(10) 0.0192(9) 0.0018(8) 0.0043(9)
C7 0.062(3) 0.047(3) 0.066(3) -0.004(2) 0.017(2) -0.006(3)
C16 0.066(3) 0.070(4) 0.072(4) -0.004(3) 0.015(3) 0.006(3)
N3 0.053(2) 0.054(3) 0.062(2) -0.009(2) 0.0085(18) 0.004(2)
N1 0.053(2) 0.049(3) 0.086(3) 0.002(2) 0.017(2) 0.000(2)
C20 0.053(3) 0.046(3) 0.069(3) -0.012(3) 0.004(2) 0.004(2)
C6 0.064(3) 0.059(4) 0.067(3) 0.004(3) 0.011(3) -0.006(3)
C8 0.072(3) 0.048(3) 0.056(3) 0.004(2) 0.013(2) 0.000(3)
C12 0.054(3) 0.054(4) 0.057(3) -0.002(2) 0.004(2) 0.005(2)
C1 0.065(3) 0.053(4) 0.078(3) 0.000(3) 0.011(3) 0.003(3)
C9 0.088(4) 0.047(4) 0.085(4) 0.008(3) 0.024(3) -0.001(3)
C19 0.067(3) 0.063(4) 0.084(4) -0.011(3) 0.002(3) 0.009(3)
C13 0.056(3) 0.066(4) 0.054(3) -0.008(3) 0.008(2) -0.002(3)
C11 0.070(3) 0.051(3) 0.078(4) -0.004(3) 0.015(3) 0.009(3)
C18 0.057(3) 0.056(4) 0.127(5) -0.014(4) 0.020(4) -0.002(3)
C21 0.074(3) 0.069(4) 0.071(4) -0.005(3) 0.004(3) 0.003(3)
C14 0.069(3) 0.068(4) 0.094(4) -0.009(3) 0.025(3) 0.005(3)
C5 0.071(3) 0.083(5) 0.089(4) 0.004(3) 0.026(3) -0.008(3)
C23 0.104(4) 0.053(4) 0.146(6) -0.006(4) 0.057(4) -0.014(3)
C10 0.090(4) 0.046(3) 0.099(4) -0.001(3) 0.026(3) 0.011(3)
C17 0.081(4) 0.067(4) 0.094(4) 0.011(3) 0.033(3) 0.006(3)
C3 0.074(4) 0.076(5) 0.121(5) -0.002(4) 0.016(4) 0.014(3)
C22 0.107(5) 0.124(6) 0.069(4) 0.005(4) 0.019(3) -0.012(4)
C2 0.069(4) 0.055(4) 0.120(5) 0.003(3) 0.016(3) 0.008(3)
C4 0.060(3) 0.094(5) 0.110(5) -0.004(4) 0.025(3) 0.010(4)
O1 0.31(3) 0.59(6) 0.26(3) 0.13(4) 0.15(2) 0.01(4)
O2 0.22(2) 0.86(9) 0.24(3) -0.05(5) 0.12(2) -0.16(4)

loop_
_atom_type_symbol
_atom_type_description
_atom_type_scat_dispersion_real
_atom_type_scat_dispersion_imag
_atom_type_scat_source
C C 0.0033 0.0016 'International Tables Vol C Tables 4.2.6.8 and 6.1.1.4'
H H 0.0000 0.0000 'International Tables Vol C Tables 4.2.6.8 and 6.1.1.4'
N N 0.0061 0.0033 'International Tables Vol C Tables 4.2.6.8 and 6.1.1.4'
Cl Cl 0.1484 0.1585 'International Tables Vol C Tables 4.2.6.8 and 6.1.1.4'
Fe Fe 0.3463 0.8444 'International Tables Vol C Tables 4.2.6.8 and 6.1.1.4'
O O 0.0106 0.0060 'International Tables Vol C Tables 4.2.6.8 and 6.1.1.4'

loop_
_geom_angle_atom_site_label_1
_geom_angle_atom_site_label_2
_geom_angle_atom_site_label_3
_geom_angle
N2 Fe1 N1 73.95(15)
N2 Fe1 N3 72.20(14)
N1 Fe1 N3 145.23(15)
N2 Fe1 Cl2 115.68(11)
N1 Fe1 Cl2 100.31(11)
N3 Fe1 Cl2 101.19(10)
N2 Fe1 Cl1 133.00(10)
N1 Fe1 Cl1 97.55(12)
N3 Fe1 Cl1 99.65(10)
Cl2 Fe1 Cl1 111.32(6)
C20 C15 C16 122.4(5)
C20 C15 N3 117.4(4)
C16 C15 N3 120.3(4)
C7 N4 C6 106.5(4)
C7 N4 C23 129.9(4)
C6 N4 C23 123.6(4)
C12 N2 C8 121.3(4)
C12 N2 Fe1 119.5(3)
C8 N2 Fe1 118.9(3)
N1 C7 N4 112.6(4)
N1 C7 C8 119.3(4)
N4 C7 C8 128.0(5)
C15 C16 C17 117.2(5)
C15 C16 C22 120.3(5)
C17 C16 C22 122.5(5)
C13 N3 C15 119.3(4)
C13 N3 Fe1 116.2(3)
C15 N3 Fe1 124.5(3)
C7 N1 C1 106.7(4)
C7 N1 Fe1 116.3(3)
C1 N1 Fe1 137.0(4)
C19 C20 C15 118.2(5)
C19 C20 C21 119.6(5)
C15 C20 C21 122.2(5)
C5 C6 N4 133.3(5)
C5 C6 C1 121.6(5)
N4 C6 C1 105.1(4)
N2 C8 C9 119.2(4)
N2 C8 C7 111.3(4)
C9 C8 C7 129.6(5)
N2 C12 C11 121.0(4)
N2 C12 C13 114.1(4)
C11 C12 C13 124.9(5)
N1 C1 C2 130.2(5)
N1 C1 C6 109.0(5)
C2 C1 C6 120.8(5)
C8 C9 C10 118.7(5)
C8 C9 H9A 120.6
C10 C9 H9A 120.6
C18 C19 C20 120.8(5)
C18 C19 H19A 119.6
C20 C19 H19A 119.6
N3 C13 C12 116.7(4)
N3 C13 C14 126.1(5)
C12 C13 C14 117.2(5)
C10 C11 C12 119.4(5)
C10 C11 H11A 120.3
C12 C11 H11A 120.3
C17 C18 C19 120.3(5)
C17 C18 H18A 119.9
C19 C18 H18A 119.9
C20 C21 H21A 109.5
C20 C21 H21B 109.5
H21A C21 H21B 109.5
C20 C21 H21C 109.5
H21A C21 H21C 109.5
H21B C21 H21C 109.5
C13 C14 H14A 109.5
C13 C14 H14B 109.5
H14A C14 H14B 109.5
C13 C14 H14C 109.5
H14A C14 H14C 109.5
H14B C14 H14C 109.5
C4 C5 C6 117.4(5)
C4 C5 H5A 121.3
C6 C5 H5A 121.3
N4 C23 H23A 109.5
N4 C23 H23B 109.5
H23A C23 H23B 109.5
N4 C23 H23C 109.5
H23A C23 H23C 109.5
H23B C23 H23C 109.5
C11 C10 C9 120.4(5)
C11 C10 H10A 119.8
C9 C10 H10A 119.8
C18 C17 C16 121.2(5)
C18 C17 H17A 119.4
C16 C17 H17A 119.4
C2 C3 C4 121.2(6)
C2 C3 H3A 119.4
C4 C3 H3A 119.4
C16 C22 H22A 109.5
C16 C22 H22B 109.5
H22A C22 H22B 109.5
C16 C22 H22C 109.5
H22A C22 H22C 109.5
H22B C22 H22C 109.5
C1 C2 C3 117.1(6)
C1 C2 H2A 121.5
C3 C2 H2A 121.5
C5 C4 C3 122.0(5)
C5 C4 H4A 119.0
C3 C4 H4A 119.0

loop_
_geom_bond_atom_site_label_1
_geom_bond_atom_site_label_2
_geom_bond_distance
Fe1 N2 2.153(4)
Fe1 N1 2.160(4)
Fe1 N3 2.283(4)
Fe1 Cl2 2.2911(15)
Fe1 Cl1 2.3131(14)
C15 C20 1.387(6)
C15 C16 1.390(7)
C15 N3 1.441(6)
N4 C7 1.347(6)
N4 C6 1.402(6)
N4 C23 1.468(6)
N2 C12 1.334(5)
N2 C8 1.368(6)
C7 N1 1.316(6)
C7 C8 1.448(6)
C16 C17 1.397(7)
C16 C22 1.502(7)
N3 C13 1.272(6)
N1 C1 1.365(6)
C20 C19 1.379(7)
C20 C21 1.513(7)
C6 C5 1.397(6)
C6 C1 1.406(7)
C8 C9 1.388(7)
C12 C11 1.379(7)
C12 C13 1.497(6)
C1 C2 1.387(7)
C9 C10 1.401(7)
C9 H9A 0.9300
C19 C18 1.376(8)
C19 H19A 0.9300
C13 C14 1.506(6)
C11 C10 1.350(7)
C11 H11A 0.9300
C18 C17 1.366(7)
C18 H18A 0.9300
C21 H21A 0.9600
C21 H21B 0.9600
C21 H21C 0.9600
C14 H14A 0.9600
C14 H14B 0.9600
C14 H14C 0.9600
C5 C4 1.355(7)
C5 H5A 0.9300
C23 H23A 0.9600
C23 H23B 0.9600
C23 H23C 0.9600
C10 H10A 0.9300
C17 H17A 0.9300
C3 C2 1.398(7)
C3 C4 1.405(8)
C3 H3A 0.9300
C22 H22A 0.9600
C22 H22B 0.9600
C22 H22C 0.9600
C2 H2A 0.9300
C4 H4A 0.9300

loop_
_geom_torsion_atom_site_label_1
_geom_torsion_atom_site_label_2
_geom_torsion_atom_site_label_3
_geom_torsion_atom_site_label_4
_geom_torsion
N1 Fe1 N2 C12 -177.3(4)
N3 Fe1 N2 C12 10.7(3)
Cl2 Fe1 N2 C12 -83.4(3)
Cl1 Fe1 N2 C12 97.3(3)
N1 Fe1 N2 C8 -4.7(3)
N3 Fe1 N2 C8 -176.7(3)
Cl2 Fe1 N2 C8 89.2(3)
Cl1 Fe1 N2 C8 -90.1(3)
C6 N4 C7 N1 -0.3(5)
C23 N4 C7 N1 179.2(5)
C6 N4 C7 C8 -178.7(4)
C23 N4 C7 C8 0.9(8)
C20 C15 C16 C17 0.0(7)
N3 C15 C16 C17 179.8(4)
C20 C15 C16 C22 -178.6(4)
N3 C15 C16 C22 1.1(7)
C20 C15 N3 C13 90.5(5)
C16 C15 N3 C13 -89.2(6)
C20 C15 N3 Fe1 -88.5(4)
C16 C15 N3 Fe1 91.8(5)
N2 Fe1 N3 C13 -8.4(3)
N1 Fe1 N3 C13 -22.0(5)
Cl2 Fe1 N3 C13 105.3(3)
Cl1 Fe1 N3 C13 -140.6(3)
N2 Fe1 N3 C15 170.7(4)
N1 Fe1 N3 C15 157.1(3)
Cl2 Fe1 N3 C15 -75.7(3)
Cl1 Fe1 N3 C15 38.5(3)
N4 C7 N1 C1 0.6(6)
C8 C7 N1 C1 179.1(4)
N4 C7 N1 Fe1 -178.0(3)
C8 C7 N1 Fe1 0.5(6)
N2 Fe1 N1 C7 2.1(3)
N3 Fe1 N1 C7 15.6(5)
Cl2 Fe1 N1 C7 -111.8(3)
Cl1 Fe1 N1 C7 134.8(3)
N2 Fe1 N1 C1 -175.9(5)
N3 Fe1 N1 C1 -162.4(4)
Cl2 Fe1 N1 C1 70.1(5)
Cl1 Fe1 N1 C1 -43.3(5)
C16 C15 C20 C19 -0.7(7)
N3 C15 C20 C19 179.5(4)
C16 C15 C20 C21 177.6(5)
N3 C15 C20 C21 -2.1(6)
C7 N4 C6 C5 179.1(5)
C23 N4 C6 C5 -0.5(8)
C7 N4 C6 C1 -0.1(5)
C23 N4 C6 C1 -179.7(5)
C12 N2 C8 C9 0.0(6)
Fe1 N2 C8 C9 -172.4(3)
C12 N2 C8 C7 178.7(4)
Fe1 N2 C8 C7 6.3(5)
N1 C7 C8 N2 -4.4(6)
N4 C7 C8 N2 173.9(4)
N1 C7 C8 C9 174.1(5)
N4 C7 C8 C9 -7.6(8)
C8 N2 C12 C11 -1.4(7)
Fe1 N2 C12 C11 171.1(3)
C8 N2 C12 C13 175.9(4)
Fe1 N2 C12 C13 -11.6(5)
C7 N1 C1 C2 -179.3(5)
Fe1 N1 C1 C2 -1.1(9)
C7 N1 C1 C6 -0.7(5)
Fe1 N1 C1 C6 177.5(3)
C5 C6 C1 N1 -178.9(4)
N4 C6 C1 N1 0.5(5)
C5 C6 C1 C2 -0.1(8)
N4 C6 C1 C2 179.2(5)
N2 C8 C9 C10 1.3(7)
C7 C8 C9 C10 -177.1(5)
C15 C20 C19 C18 0.6(7)
C21 C20 C19 C18 -177.7(5)
C15 N3 C13 C12 -173.7(4)
Fe1 N3 C13 C12 5.3(5)
C15 N3 C13 C14 4.4(7)
Fe1 N3 C13 C14 -176.5(4)
N2 C12 C13 N3 3.7(6)
C11 C12 C13 N3 -179.2(4)
N2 C12 C13 C14 -174.6(4)
C11 C12 C13 C14 2.5(7)
N2 C12 C11 C10 1.2(7)
C13 C12 C11 C10 -175.8(5)
C20 C19 C18 C17 0.1(8)
N4 C6 C5 C4 -179.2(5)
C1 C6 C5 C4 -0.1(8)
C12 C11 C10 C9 0.2(8)
C8 C9 C10 C11 -1.4(8)
C19 C18 C17 C16 -0.9(8)
C15 C16 C17 C18 0.8(8)
C22 C16 C17 C18 179.4(5)
N1 C1 C2 C3 178.7(5)
C6 C1 C2 C3 0.2(8)
C4 C3 C2 C1 -0.1(9)
C6 C5 C4 C3 0.2(8)
C2 C3 C4 C5 -0.1(9)
